data_4114675
loop_
_publ_author_name
'Shin-ichiro Noro'
'Ryo Kitaura'
'Mitsuru Kondo'
'Susumu Kitagawa'
'Tomohiko Ishii'
'Hiroyuki Matsuzaka'
'Masahiro Yamashita'

_publ_section_title
;
 Framework Engineering by Anions and Porous Functionalities of
 Cu(II)/4,4'-bpy Coordination Polymers
;
_journal_name_full 'Journal of the American Chemical Society'
_journal_page_first 2568
_journal_page_last 2583
_journal_paper_doi 10.1021/ja0113192
_journal_volume 124
_journal_year 2002
_chemical_formula_sum 'C26 H25 Cu F12 N7 P2'
_chemical_formula_weight 789.00
_space_group_IT_number 14
_symmetry_cell_setting monoclinic
_symmetry_Int_Tables_number 14
_symmetry_space_group_name_Hall '-P 2ybc'
_symmetry_space_group_name_H-M 'P 1 21/c 1'
_cell_angle_alpha 90
_cell_angle_beta 92.569(3)
_cell_angle_gamma 90
_cell_formula_units_Z 4
_cell_length_a 11.1611(6)
_cell_length_b 13.1786(7)
_cell_length_c 22.1972(2)
_cell_measurement_reflns_used 30989
_cell_measurement_temperature 223
_cell_measurement_theta_max 27.5
_cell_measurement_theta_min 1.8
_cell_volume 3261.7(2)
_computing_cell_refinement PROCESS-AUTO
_computing_data_collection PROCESS-AUTO
_computing_data_reduction 'teXsan Ver. 1.11'
_computing_publication_material 'teXsan Ver. 1.11'
_computing_structure_refinement 'teXsan Ver. 1.10'
_computing_structure_solution SIR92
_diffrn_detector_area_resol_mean 10.00
_diffrn_measured_fraction_theta_full 0.9491
_diffrn_measured_fraction_theta_max 0.9491
_diffrn_measurement_device_type 'Rigaku RAXIS-RAPID Imaging Plate'
_diffrn_measurement_method \w
_diffrn_radiation_type 'Mo K\a'
_diffrn_radiation_wavelength 0.7107
_diffrn_reflns_av_R_equivalents 0.059
_diffrn_reflns_limit_h_max 14
_diffrn_reflns_limit_h_min 0
_diffrn_reflns_limit_k_max 17
_diffrn_reflns_limit_k_min 0
_diffrn_reflns_limit_l_max 28
_diffrn_reflns_limit_l_min -28
_diffrn_reflns_number 17437
_diffrn_reflns_theta_full 27.49
_diffrn_reflns_theta_max 27.49
_exptl_absorpt_coefficient_mu 8.67
_exptl_absorpt_correction_T_max 0.878
_exptl_absorpt_correction_T_min 0.638
_exptl_absorpt_correction_type multi-scan
_exptl_absorpt_process_details '(Higashi, 1995)'
_exptl_crystal_colour purple
_exptl_crystal_density_diffrn 1.607
_exptl_crystal_description block
_exptl_crystal_size_max 0.175
_exptl_crystal_size_mid 0.175
_exptl_crystal_size_min 0.150
_refine_diff_density_max 1.14
_refine_diff_density_min -0.75
_refine_ls_extinction_method none
_refine_ls_goodness_of_fit_ref 3.339
_refine_ls_hydrogen_treatment noref
_refine_ls_number_parameters 433
_refine_ls_number_reflns 4400
_refine_ls_R_factor_gt 0.0689
_refine_ls_shift/su_max 0.0037
_refine_ls_structure_factor_coef F
_refine_ls_weighting_details 'w = 1/[\s^2^(Fo) + 0.00010|Fo|^2^]'
_refine_ls_weighting_scheme calc
_refine_ls_wR_factor_ref 0.0742
_reflns_number_gt 4400
_reflns_number_total 7100
_reflns_threshold_expression F^2^>3.0\s(F^2^)
_cod_data_source_file ja0113192_7.cif
_cod_data_source_block {[Cu(PF6)(4,4'-bpy)2(MeCN)].PF6.2MeCN}n
_cod_original_formula_sum 'C26 H25 Cu F12 N7 P2 '
_cod_database_code 4114675

loop_
_symmetry_equiv_pos_as_xyz
x,y,z
-x,1/2+y,1/2-z
-x,-y,-z
x,1/2-y,1/2+z

loop_
_atom_site_label
_atom_site_type_symbol
_atom_site_fract_x
_atom_site_fract_y
_atom_site_fract_z
_atom_site_U_iso_or_equiv
_atom_site_adp_type
_atom_site_occupancy
_atom_site_calc_flag
Cu(1) Cu 0.81322(5) 0.23050(6) 0.07794(3) 0.0245(2) Uani 1.00 d
P(1) P 0.8171(2) 0.5473(2) 0.08317(9) 0.0535(6) Uani 1.00 d
P(2) P 1.5979(2) 0.5139(2) -0.24024(9) 0.0535(6) Uani 1.00 d
F(1) F 0.9029(5) 0.5486(5) 0.1410(2) 0.113(2) Uani 1.00 d
F(2) F 0.7047(4) 0.5400(4) 0.1232(3) 0.109(2) Uani 1.00 d
F(3) F 0.8203(3) 0.4264(3) 0.0826(2) 0.046(1) Uani 1.00 d
F(4) F 0.7309(5) 0.5425(5) 0.0261(3) 0.124(2) Uani 1.00 d
F(5) F 0.9266(4) 0.5504(4) 0.0425(2) 0.099(2) Uani 1.00 d
F(6) F 0.8112(7) 0.6654(5) 0.0847(4) 0.159(3) Uani 1.00 d
F(7) F 1.4878(6) 0.5203(5) -0.2869(4) 0.145(3) Uani 1.00 d
F(8) F 1.6749(6) 0.4775(9) -0.2903(3) 0.180(4) Uani 1.00 d
F(9) F 1.6182(10) 0.6225(6) -0.2494(8) 0.283(6) Uani 1.00 d
F(10) F 1.7065(9) 0.5064(7) -0.1980(4) 0.242(5) Uani 1.00 d
F(11) F 1.509(1) 0.544(1) -0.1967(4) 0.301(7) Uani 1.00 d
F(12) F 1.5779(8) 0.3997(6) -0.2348(6) 0.217(5) Uani 1.00 d
N(1) N 0.9969(3) 0.2384(4) 0.0763(2) 0.027(1) Uani 1.00 d
N(2) N 1.6303(3) 0.2322(4) 0.0753(2) 0.028(1) Uani 1.00 d
N(3) N 0.8163(3) 0.2463(4) 0.1690(2) 0.026(1) Uani 1.00 d
N(4) N 0.8075(3) 0.2653(4) 0.4869(2) 0.027(1) Uani 1.00 d
N(5) N 0.8309(4) 0.0493(5) 0.0834(2) 0.041(2) Uani 1.00 d
N(6) N 1.1365(6) 0.4608(6) -0.3153(4) 0.078(3) Uani 1.00 d
N(7) N 0.5758(8) -0.1082(8) 0.0580(4) 0.105(4) Uani 1.00 d
C(1) C 1.0578(4) 0.1684(5) 0.0456(2) 0.031(2) Uani 1.00 d
C(2) C 1.1813(4) 0.1660(5) 0.0442(2) 0.034(2) Uani 1.00 d
C(3) C 1.2468(4) 0.2414(5) 0.0746(2) 0.030(1) Uani 1.00 d
C(4) C 1.1852(4) 0.3159(5) 0.1037(2) 0.034(2) Uani 1.00 d
C(5) C 1.0610(4) 0.3111(5) 0.1041(2) 0.030(1) Uani 1.00 d
C(6) C 1.5688(5) 0.1517(5) 0.0924(3) 0.039(2) Uani 1.00 d
C(7) C 1.4432(5) 0.1518(5) 0.0918(3) 0.036(2) Uani 1.00 d
C(8) C 1.3808(4) 0.2390(5) 0.0754(2) 0.029(1) Uani 1.00 d
C(9) C 1.4466(5) 0.3232(5) 0.0585(3) 0.036(2) Uani 1.00 d
C(10) C 1.5699(5) 0.3168(5) 0.0584(3) 0.037(2) Uani 1.00 d
C(11) C 0.7390(4) 0.3068(5) 0.1966(2) 0.028(1) Uani 1.00 d
C(12) C 0.7350(5) 0.3136(5) 0.2584(2) 0.029(1) Uani 1.00 d
C(13) C 0.8113(4) 0.2554(4) 0.2940(2) 0.025(1) Uani 1.00 d
C(14) C 0.8923(5) 0.1927(5) 0.2652(2) 0.030(1) Uani 1.00 d
C(15) C 0.8913(4) 0.1904(5) 0.2033(2) 0.032(1) Uani 1.00 d
C(16) C 0.8478(5) 0.1832(5) 0.4578(2) 0.033(2) Uani 1.00 d
C(17) C 0.8492(5) 0.1779(5) 0.3958(2) 0.036(2) Uani 1.00 d
C(18) C 0.8090(4) 0.2590(4) 0.3611(2) 0.026(1) Uani 1.00 d
C(19) C 0.7653(5) 0.3430(5) 0.3914(2) 0.035(2) Uani 1.00 d
C(20) C 0.7644(5) 0.3419(5) 0.4532(2) 0.033(2) Uani 1.00 d
C(21) C 0.8524(5) -0.0223(6) 0.1081(3) 0.042(2) Uani 1.00 d
C(22) C 0.8798(7) -0.1182(7) 0.1413(4) 0.076(3) Uani 1.00 d
C(23) C 1.1970(7) 0.4067(7) -0.2885(4) 0.061(3) Uani 1.00 d
C(24) C 1.2729(8) 0.3376(8) -0.2538(4) 0.078(3) Uani 1.00 d
C(25) C 0.5496(8) -0.1779(9) 0.0846(4) 0.074(3) Uani 1.00 d
C(26) C 0.5185(8) -0.2655(10) 0.1181(5) 0.109(4) Uani 1.00 d
H(1) H 1.0132 0.1179 0.0238 0.0374 Uiso 1.00 calc
H(2) H 1.2206 0.1141 0.0229 0.0404 Uiso 1.00 calc
H(3) H 1.2273 0.3702 0.1235 0.0404 Uiso 1.00 calc
H(4) H 1.0197 0.3621 0.1253 0.0363 Uiso 1.00 calc
H(5) H 1.6111 0.0925 0.1054 0.0470 Uiso 1.00 calc
H(6) H 1.4010 0.0923 0.1027 0.0429 Uiso 1.00 calc
H(7) H 1.4069 0.3845 0.0471 0.0428 Uiso 1.00 calc
H(8) H 1.6140 0.3743 0.0460 0.0441 Uiso 1.00 calc
H(9) H 0.6846 0.3467 0.1724 0.0335 Uiso 1.00 calc
H(10) H 0.6799 0.3583 0.2762 0.0344 Uiso 1.00 calc
H(11) H 0.9475 0.1520 0.2883 0.0363 Uiso 1.00 calc
H(12) H 0.9463 0.1471 0.1843 0.0384 Uiso 1.00 calc
H(13) H 0.8765 0.1267 0.4809 0.0395 Uiso 1.00 calc
H(14) H 0.8777 0.1183 0.3769 0.0430 Uiso 1.00 calc
H(15) H 0.7365 0.4006 0.3694 0.0415 Uiso 1.00 calc
H(16) H 0.7314 0.3988 0.4730 0.0397 Uiso 1.00 calc
H(17) H 0.8502 -0.1137 0.1808 0.0910 Uiso 1.00 calc
H(18) H 0.8424 -0.1734 0.1205 0.0910 Uiso 1.00 calc
H(19) H 0.9641 -0.1285 0.1441 0.0910 Uiso 1.00 calc
H(20) H 1.2391 0.2716 -0.2558 0.0938 Uiso 1.00 calc
H(21) H 1.3502 0.3366 -0.2699 0.0938 Uiso 1.00 calc
H(22) H 1.2789 0.3596 -0.2131 0.0938 Uiso 1.00 calc
H(23) H 0.4348 -0.2768 0.1132 0.1301 Uiso 1.00 calc
H(24) H 0.5398 -0.2548 0.1595 0.1301 Uiso 1.00 calc
H(25) H 0.5607 -0.3224 0.1037 0.1301 Uiso 1.00 calc

loop_
_atom_site_aniso_label
_atom_site_aniso_U_11
_atom_site_aniso_U_22
_atom_site_aniso_U_33
_atom_site_aniso_U_12
_atom_site_aniso_U_13
_atom_site_aniso_U_23
Cu(1) 0.0119(3) 0.0477(4) 0.0139(3) 0.0002(3) 0.0013(2) -0.0002(3)
P(1) 0.048(1) 0.047(1) 0.066(1) -0.0035(10) 0.0113(9) -0.003(1)
P(2) 0.053(1) 0.053(1) 0.055(1) 0.0082(10) 0.0079(9) -0.0049(10)
F(1) 0.101(4) 0.176(6) 0.060(3) -0.047(4) -0.016(3) -0.044(4)
F(2) 0.079(3) 0.090(4) 0.162(5) 0.006(3) 0.067(4) -0.031(4)
F(3) 0.041(2) 0.049(2) 0.048(2) 0.002(2) -0.001(2) 0.000(2)
F(4) 0.113(4) 0.120(5) 0.134(5) -0.009(4) -0.065(4) 0.065(4)
F(5) 0.096(4) 0.109(4) 0.097(4) -0.050(3) 0.055(3) -0.022(3)
F(6) 0.179(7) 0.052(4) 0.251(9) 0.003(4) 0.067(6) 0.002(5)
F(7) 0.107(4) 0.133(6) 0.189(7) 0.059(4) -0.063(5) -0.057(5)
F(8) 0.116(5) 0.33(1) 0.096(5) 0.044(7) 0.023(4) -0.040(6)
F(9) 0.197(9) 0.060(5) 0.58(2) -0.039(6) -0.10(1) 0.071(9)
F(10) 0.245(9) 0.214(9) 0.248(9) 0.147(8) -0.202(8) -0.163(8)
F(11) 0.29(1) 0.48(2) 0.131(7) 0.27(1) 0.087(8) 0.016(10)
F(12) 0.145(7) 0.090(5) 0.41(2) 0.010(5) -0.031(8) 0.097(8)
N(1) 0.016(2) 0.046(3) 0.018(2) 0.002(2) -0.002(2) 0.000(2)
N(2) 0.017(2) 0.049(3) 0.017(2) -0.003(2) 0.000(2) 0.003(2)
N(3) 0.016(2) 0.045(3) 0.016(2) 0.001(2) 0.001(1) 0.000(2)
N(4) 0.018(2) 0.046(3) 0.018(2) 0.002(2) 0.003(2) 0.000(2)
N(5) 0.032(3) 0.052(4) 0.039(3) -0.004(3) 0.004(2) 0.005(3)
N(6) 0.062(4) 0.078(6) 0.092(6) -0.024(4) -0.003(4) 0.012(5)
N(7) 0.122(7) 0.116(8) 0.075(6) -0.013(6) -0.002(5) -0.018(6)
C(1) 0.019(2) 0.046(4) 0.028(3) -0.005(3) 0.004(2) -0.006(3)
C(2) 0.019(2) 0.049(4) 0.034(3) 0.003(3) 0.006(2) 0.000(3)
C(3) 0.015(2) 0.051(4) 0.025(2) -0.002(3) 0.000(2) 0.005(3)
C(4) 0.020(3) 0.047(4) 0.033(3) -0.002(3) -0.004(2) 0.003(3)
C(5) 0.020(2) 0.044(4) 0.026(3) 0.004(3) 0.000(2) -0.005(3)
C(6) 0.017(3) 0.058(5) 0.044(3) 0.006(3) 0.007(2) 0.014(3)
C(7) 0.019(3) 0.041(4) 0.048(4) -0.001(3) 0.002(2) 0.009(3)
C(8) 0.017(2) 0.046(4) 0.023(2) 0.003(3) -0.002(2) -0.001(3)
C(9) 0.024(3) 0.042(4) 0.041(3) 0.003(3) -0.003(2) 0.007(3)
C(10) 0.020(3) 0.048(4) 0.042(3) -0.001(3) -0.002(2) 0.014(3)
C(11) 0.021(2) 0.043(4) 0.020(2) 0.004(2) 0.000(2) 0.003(2)
C(12) 0.027(3) 0.035(4) 0.024(3) 0.009(3) 0.004(2) -0.005(2)
C(13) 0.017(2) 0.039(4) 0.020(2) -0.003(2) -0.001(2) 0.005(2)
C(14) 0.024(3) 0.047(4) 0.020(2) 0.010(3) 0.001(2) 0.001(2)
C(15) 0.018(2) 0.054(4) 0.025(3) 0.007(3) 0.005(2) 0.004(3)
C(16) 0.034(3) 0.045(4) 0.020(2) 0.010(3) 0.003(2) 0.004(3)
C(17) 0.037(3) 0.050(4) 0.021(3) 0.009(3) 0.007(2) -0.003(3)
C(18) 0.021(2) 0.037(4) 0.019(2) -0.003(2) 0.001(2) 0.000(2)
C(19) 0.039(3) 0.041(4) 0.023(3) 0.005(3) 0.002(2) 0.004(3)
C(20) 0.038(3) 0.043(4) 0.019(2) 0.008(3) 0.002(2) -0.001(3)
C(21) 0.027(3) 0.057(5) 0.041(4) -0.003(3) 0.009(3) -0.006(3)
C(22) 0.060(5) 0.057(6) 0.111(7) 0.012(4) 0.007(5) 0.036(5)
C(23) 0.055(5) 0.070(7) 0.059(5) -0.026(4) 0.007(4) -0.007(4)
C(24) 0.080(6) 0.089(7) 0.064(5) 0.007(5) -0.011(5) -0.004(5)
C(25) 0.068(6) 0.095(8) 0.059(6) -0.003(6) 0.006(4) -0.013(5)
C(26) 0.067(6) 0.14(1) 0.128(9) 0.036(7) 0.024(6) 0.041(8)

loop_
_atom_type_symbol
_atom_type_description
_atom_type_scat_dispersion_real
_atom_type_scat_dispersion_imag
_atom_type_scat_source
Cu Cu 0.320 1.265
;International Tables for Crystallography
(1992, Vol. C, Tables 4.2.6.8 and 6.1.1.1)
;
C C 0.003 0.002
;International Tables for Crystallography
(1992, Vol. C, Tables 4.2.6.8 and 6.1.1.1)
;
N N 0.006 0.003
;International Tables for Crystallography
(1992, Vol. C, Tables 4.2.6.8 and 6.1.1.1)
;
P P 0.102 0.094
;International Tables for Crystallography
(1992, Vol. C, Tables 4.2.6.8 and 6.1.1.1)
;
F F 0.017 0.010
;International Tables for Crystallography
(1992, Vol. C, Tables 4.2.6.8 and 6.1.1.1)
;
H H 0.000 0.000
;International Tables for Crystallography
(1992, Vol. C, Table 6.1.1.2)
;

loop_
_geom_angle_atom_site_label_1
_geom_angle_atom_site_label_2
_geom_angle_atom_site_label_3
_geom_angle
_geom_angle_site_symmetry_1
_geom_angle_site_symmetry_2
_geom_angle_site_symmetry_3
_geom_angle_publ_flag
F(3) Cu(1) N(1) 85.5(2) . . 0_555 yes
F(3) Cu(1) N(2) 91.1(2) . 1_455 0_555 yes
F(3) Cu(1) N(3) 81.8(2) . . 0_555 yes
F(3) Cu(1) N(4) 90.7(2) . 4_554 0_555 yes
F(3) Cu(1) N(5) 171.9(1) . . 0_555 yes
N(1) Cu(1) N(2) 175.6(2) . 1_455 0_555 yes
N(1) Cu(1) N(3) 92.3(1) . . 0_555 yes
N(1) Cu(1) N(4) 88.1(1) . 4_554 0_555 yes
N(1) Cu(1) N(5) 88.4(2) . . 0_555 yes
N(2) Cu(1) N(3) 90.0(2) 1_455 . 0_555 yes
N(2) Cu(1) N(4) 89.1(2) 1_455 4_554 0_555 yes
N(2) Cu(1) N(5) 95.3(2) 1_455 . 0_555 yes
N(3) Cu(1) N(4) 172.5(2) . 4_554 0_555 yes
N(3) Cu(1) N(5) 93.1(2) . . 0_555 yes
N(4) Cu(1) N(5) 94.4(2) 4_554 . 0_555 yes
F(1) P(1) F(2) 90.6(3) . . 0_555 yes
F(1) P(1) F(3) 90.2(3) . . 0_555 yes
F(1) P(1) F(4) 178.1(4) . . 0_555 yes
F(1) P(1) F(5) 90.5(3) . . 0_555 yes
F(1) P(1) F(6) 89.8(4) . . 0_555 yes
F(2) P(1) F(3) 87.8(3) . . 0_555 yes
F(2) P(1) F(4) 88.7(4) . . 0_555 yes
F(2) P(1) F(5) 177.7(3) . . 0_555 yes
F(2) P(1) F(6) 90.8(3) . . 0_555 yes
F(3) P(1) F(4) 88.0(3) . . 0_555 yes
F(3) P(1) F(5) 90.2(3) . . 0_555 yes
F(3) P(1) F(6) 178.5(3) . . 0_555 yes
F(4) P(1) F(5) 90.1(4) . . 0_555 yes
F(4) P(1) F(6) 92.0(4) . . 0_555 yes
F(5) P(1) F(6) 91.3(3) . . 0_555 yes
F(7) P(2) F(8) 89.2(4) . . 0_555 yes
F(7) P(2) F(9) 88.7(5) . . 0_555 yes
F(7) P(2) F(10) 177.4(5) . . 0_555 yes
F(7) P(2) F(11) 83.7(5) . . 0_555 yes
F(7) P(2) F(12) 89.6(5) . . 0_555 yes
F(8) P(2) F(9) 96.3(8) . . 0_555 yes
F(8) P(2) F(10) 88.2(5) . . 0_555 yes
F(8) P(2) F(11) 172.2(7) . . 0_555 yes
F(8) P(2) F(12) 80.5(6) . . 0_555 yes
F(9) P(2) F(10) 91.4(6) . . 0_555 yes
F(9) P(2) F(11) 86.7(8) . . 0_555 yes
F(9) P(2) F(12) 176.5(9) . . 0_555 yes
F(10) P(2) F(11) 98.9(6) . . 0_555 yes
F(10) P(2) F(12) 90.1(5) . . 0_555 yes
F(11) P(2) F(12) 96.2(8) . . 0_555 yes
P(1) F(1) F(2) 44.8(2) . . 0_555 yes
P(1) F(1) F(3) 45.4(2) . . 0_555 yes
P(1) F(1) F(5) 44.5(2) . . 0_555 yes
P(1) F(1) F(6) 44.9(3) . . 0_555 yes
F(2) F(1) F(3) 58.8(2) . . 0_555 yes
F(2) F(1) F(5) 89.3(3) . . 0_555 yes
F(2) F(1) F(6) 60.3(3) . . 0_555 yes
F(3) F(1) F(5) 60.1(2) . . 0_555 yes
F(3) F(1) F(6) 90.3(3) . . 0_555 yes
F(5) F(1) F(6) 60.4(3) . . 0_555 yes
P(1) F(2) F(1) 44.5(2) . . 0_555 yes
P(1) F(2) F(3) 46.5(2) . . 0_555 yes
P(1) F(2) F(4) 45.4(2) . . 0_555 yes
P(1) F(2) F(6) 44.3(2) . . 0_555 yes
F(1) F(2) F(3) 60.7(2) . . 0_555 yes
F(1) F(2) F(4) 89.9(2) . . 0_555 yes
F(1) F(2) F(6) 59.2(3) . . 0_555 yes
F(3) F(2) F(4) 59.9(2) . . 0_555 yes
F(3) F(2) F(6) 90.8(3) . . 0_555 yes
F(4) F(2) F(6) 60.9(3) . . 0_555 yes
Cu(1) F(3) P(1) 176.5(2) . . 0_555 yes
Cu(1) F(3) F(1) 138.8(2) . . 0_555 yes
Cu(1) F(3) F(2) 132.8(2) . . 0_555 yes
Cu(1) F(3) F(4) 131.4(2) . . 0_555 yes
Cu(1) F(3) F(5) 137.1(2) . . 0_555 yes
P(1) F(3) F(1) 44.4(2) . . 0_555 yes
P(1) F(3) F(2) 45.7(2) . . 0_555 yes
P(1) F(3) F(4) 45.3(2) . . 0_555 yes
P(1) F(3) F(5) 44.1(2) . . 0_555 yes
F(1) F(3) F(2) 60.4(2) . . 0_555 yes
F(1) F(3) F(4) 89.7(3) . . 0_555 yes
F(1) F(3) F(5) 59.4(2) . . 0_555 yes
F(2) F(3) F(4) 59.9(3) . . 0_555 yes
F(2) F(3) F(5) 89.8(2) . . 0_555 yes
F(4) F(3) F(5) 59.7(2) . . 0_555 yes
P(1) F(4) F(2) 45.9(2) . . 0_555 yes
P(1) F(4) F(3) 46.7(2) . . 0_555 yes
P(1) F(4) F(5) 44.8(2) . . 0_555 yes
P(1) F(4) F(6) 44.0(3) . . 0_555 yes
F(2) F(4) F(3) 60.2(2) . . 0_555 yes
F(2) F(4) F(5) 90.7(3) . . 0_555 yes
F(2) F(4) F(6) 60.4(3) . . 0_555 yes
F(3) F(4) F(5) 61.0(2) . . 0_555 yes
F(3) F(4) F(6) 90.7(3) . . 0_555 yes
F(5) F(4) F(6) 60.0(3) . . 0_555 yes
P(1) F(5) F(1) 45.0(2) . . 0_555 yes
P(1) F(5) F(3) 45.7(2) . . 0_555 yes
P(1) F(5) F(4) 45.1(2) . . 0_555 yes
P(1) F(5) F(6) 44.5(2) . . 0_555 yes
F(1) F(5) F(3) 60.5(2) . . 0_555 yes
F(1) F(5) F(4) 90.1(3) . . 0_555 yes
F(1) F(5) F(6) 59.6(3) . . 0_555 yes
F(3) F(5) F(4) 59.3(2) . . 0_555 yes
F(3) F(5) F(6) 90.1(2) . . 0_555 yes
F(4) F(5) F(6) 60.9(3) . . 0_555 yes
P(1) F(6) F(1) 45.3(2) . . 0_555 yes
P(1) F(6) F(2) 44.9(2) . . 0_555 yes
P(1) F(6) F(4) 44.0(2) . . 0_555 yes
P(1) F(6) F(5) 44.3(2) . . 0_555 yes
F(1) F(6) F(2) 60.5(3) . . 0_555 yes
F(1) F(6) F(4) 89.3(3) . . 0_555 yes
F(1) F(6) F(5) 60.0(3) . . 0_555 yes
F(2) F(6) F(4) 58.7(3) . . 0_555 yes
F(2) F(6) F(5) 89.2(3) . . 0_555 yes
F(4) F(6) F(5) 59.1(3) . . 0_555 yes
P(2) F(7) F(8) 44.3(2) . . 0_555 yes
P(2) F(7) F(9) 43.6(3) . . 0_555 yes
P(2) F(7) F(11) 45.9(3) . . 0_555 yes
P(2) F(7) F(12) 44.4(3) . . 0_555 yes
F(8) F(7) F(9) 62.3(4) . . 0_555 yes
F(8) F(7) F(11) 90.1(4) . . 0_555 yes
F(8) F(7) F(12) 53.7(4) . . 0_555 yes
F(9) F(7) F(11) 57.9(6) . . 0_555 yes
F(9) F(7) F(12) 87.9(4) . . 0_555 yes
F(11) F(7) F(12) 63.7(5) . . 0_555 yes
P(2) F(8) F(7) 46.5(3) . . 0_555 yes
P(2) F(8) F(9) 41.0(4) . . 0_555 yes
P(2) F(8) F(10) 45.7(3) . . 0_555 yes
P(2) F(8) F(12) 50.1(4) . . 0_555 yes
F(7) F(8) F(9) 57.9(4) . . 0_555 yes
F(7) F(8) F(10) 92.2(4) . . 0_555 yes
F(7) F(8) F(12) 63.6(4) . . 0_555 yes
F(9) F(8) F(10) 58.9(4) . . 0_555 yes
F(9) F(8) F(12) 91.1(5) . . 0_555 yes
F(10) F(8) F(12) 63.6(5) . . 0_555 yes
P(2) F(9) F(7) 47.7(3) . . 0_555 yes
P(2) F(9) F(8) 42.6(4) . . 0_555 yes
P(2) F(9) F(10) 45.0(4) . . 0_555 yes
P(2) F(9) F(11) 46.7(4) . . 0_555 yes
F(7) F(9) F(8) 59.8(4) . . 0_555 yes
F(7) F(9) F(10) 92.7(4) . . 0_555 yes
F(7) F(9) F(11) 58.7(5) . . 0_555 yes
F(8) F(9) F(10) 57.7(3) . . 0_555 yes
F(8) F(9) F(11) 89.1(5) . . 0_555 yes
F(10) F(9) F(11) 66.0(6) . . 0_555 yes
P(2) F(10) F(8) 46.1(3) . . 0_555 yes
P(2) F(10) F(9) 43.6(3) . . 0_555 yes
P(2) F(10) F(11) 40.0(3) . . 0_555 yes
P(2) F(10) F(12) 45.4(3) . . 0_555 yes
F(8) F(10) F(9) 63.4(5) . . 0_555 yes
F(8) F(10) F(11) 86.0(4) . . 0_555 yes
F(8) F(10) F(12) 55.2(4) . . 0_555 yes
F(9) F(10) F(11) 54.6(5) . . 0_555 yes
F(9) F(10) F(12) 88.9(4) . . 0_555 yes
F(11) F(10) F(12) 60.8(6) . . 0_555 yes
P(2) F(11) F(7) 50.4(3) . . 0_555 yes
P(2) F(11) F(9) 46.6(5) . . 0_555 yes
P(2) F(11) F(10) 41.2(4) . . 0_555 yes
P(2) F(11) F(12) 43.0(4) . . 0_555 yes
F(7) F(11) F(9) 63.4(5) . . 0_555 yes
F(7) F(11) F(10) 91.6(4) . . 0_555 yes
F(7) F(11) F(12) 61.6(5) . . 0_555 yes
F(9) F(11) F(10) 59.4(5) . . 0_555 yes
F(9) F(11) F(12) 89.6(5) . . 0_555 yes
F(10) F(11) F(12) 57.2(3) . . 0_555 yes
P(2) F(12) F(7) 46.0(3) . . 0_555 yes
P(2) F(12) F(8) 49.4(4) . . 0_555 yes
P(2) F(12) F(10) 44.5(3) . . 0_555 yes
P(2) F(12) F(11) 40.9(5) . . 0_555 yes
F(7) F(12) F(8) 62.7(4) . . 0_555 yes
F(7) F(12) F(10) 90.5(4) . . 0_555 yes
F(7) F(12) F(11) 54.7(3) . . 0_555 yes
F(8) F(12) F(10) 61.2(5) . . 0_555 yes
F(8) F(12) F(11) 90.0(5) . . 0_555 yes
F(10) F(12) F(11) 62.1(5) . . 0_555 yes
Cu(1) N(1) C(1) 120.0(4) . . 0_555 yes
Cu(1) N(1) C(2) 148.5(3) . . 0_555 yes
Cu(1) N(1) C(4) 152.0(3) . . 0_555 yes
Cu(1) N(1) C(5) 122.9(3) . . 0_555 yes
C(1) N(1) C(2) 28.6(3) . . 0_555 yes
C(1) N(1) C(4) 88.0(3) . . 0_555 yes
C(1) N(1) C(5) 117.1(4) . . 0_555 yes
C(2) N(1) C(4) 59.4(2) . . 0_555 yes
C(2) N(1) C(5) 88.5(3) . . 0_555 yes
C(4) N(1) C(5) 29.1(3) . . 0_555 yes
Cu(1) N(2) C(6) 120.8(4) 1_655 . 0_555 yes
Cu(1) N(2) C(7) 150.8(3) 1_655 . 0_555 yes
Cu(1) N(2) C(9) 149.4(3) 1_655 . 0_555 yes
Cu(1) N(2) C(10) 120.3(4) 1_655 . 0_555 yes
C(6) N(2) C(7) 30.0(3) . . 0_555 yes
C(6) N(2) C(9) 89.7(3) . . 0_555 yes
C(6) N(2) C(10) 118.8(4) . . 0_555 yes
C(7) N(2) C(9) 59.7(2) . . 0_555 yes
C(7) N(2) C(10) 88.9(3) . . 0_555 yes
C(9) N(2) C(10) 29.1(3) . . 0_555 yes
Cu(1) N(3) C(11) 122.2(3) . . 0_555 yes
Cu(1) N(3) C(12) 151.0(2) . . 0_555 yes
Cu(1) N(3) C(14) 148.8(3) . . 0_555 yes
Cu(1) N(3) C(15) 119.8(3) . . 0_555 yes
C(11) N(3) C(12) 29.0(3) . . 0_555 yes
C(11) N(3) C(14) 88.7(3) . . 0_555 yes
C(11) N(3) C(15) 117.9(4) . . 0_555 yes
C(12) N(3) C(14) 59.7(2) . . 0_555 yes
C(12) N(3) C(15) 88.9(3) . . 0_555 yes
C(14) N(3) C(15) 29.2(3) . . 0_555 yes
Cu(1) N(4) C(16) 120.3(4) 4_555 . 0_555 yes
Cu(1) N(4) C(17) 149.4(3) 4_555 . 0_555 yes
Cu(1) N(4) C(19) 151.0(3) 4_555 . 0_555 yes
Cu(1) N(4) C(20) 122.3(4) 4_555 . 0_555 yes
C(16) N(4) C(17) 29.1(3) . . 0_555 yes
C(16) N(4) C(19) 88.6(3) . . 0_555 yes
C(16) N(4) C(20) 117.4(4) . . 0_555 yes
C(17) N(4) C(19) 59.6(2) . . 0_555 yes
C(17) N(4) C(20) 88.3(3) . . 0_555 yes
C(19) N(4) C(20) 28.8(3) . . 0_555 yes
Cu(1) N(5) C(21) 152.3(5) . . 0_555 yes
C(23) N(6) C(24) 0.4(5) . . 0_555 yes
C(25) N(7) C(26) 0.4(6) . . 0_555 yes
N(1) C(1) C(2) 123.6(5) . . 0_555 yes
N(1) C(1) C(3) 92.7(4) . . 0_555 yes
N(1) C(1) C(5) 31.2(3) . . 0_555 yes
C(2) C(1) C(3) 30.9(3) . . 0_555 yes
C(2) C(1) C(5) 92.4(4) . . 0_555 yes
C(3) C(1) C(5) 61.5(2) . . 0_555 yes
N(1) C(2) C(1) 27.8(3) . . 0_555 yes
N(1) C(2) C(3) 90.6(4) . . 0_555 yes
N(1) C(2) C(4) 60.0(2) . . 0_555 yes
N(1) C(2) C(8) 122.0(3) . . 0_555 yes
C(1) C(2) C(3) 118.5(5) . . 0_555 yes
C(1) C(2) C(4) 87.8(4) . . 0_555 yes
C(1) C(2) C(8) 149.8(5) . . 0_555 yes
C(3) C(2) C(4) 30.6(3) . . 0_555 yes
C(3) C(2) C(8) 31.4(3) . . 0_555 yes
C(4) C(2) C(8) 62.0(2) . . 0_555 yes
C(1) C(3) C(2) 30.7(3) . . 0_555 yes
C(1) C(3) C(4) 87.7(3) . . 0_555 yes
C(1) C(3) C(5) 57.3(2) . . 0_555 yes
C(1) C(3) C(7) 127.6(3) . . 0_555 yes
C(1) C(3) C(8) 150.3(5) . . 0_555 yes
C(1) C(3) C(9) 156.2(3) . . 0_555 yes
C(2) C(3) C(4) 118.4(5) . . 0_555 yes
C(2) C(3) C(5) 87.9(3) . . 0_555 yes
C(2) C(3) C(7) 100.1(4) . . 0_555 yes
C(2) C(3) C(8) 119.6(5) . . 0_555 yes
C(2) C(3) C(9) 133.4(4) . . 0_555 yes
C(4) C(3) C(5) 30.5(3) . . 0_555 yes
C(4) C(3) C(7) 135.8(4) . . 0_555 yes
C(4) C(3) C(8) 122.0(5) . . 0_555 yes
C(4) C(3) C(9) 103.1(4) . . 0_555 yes
C(5) C(3) C(7) 154.8(3) . . 0_555 yes
C(5) C(3) C(8) 152.4(5) . . 0_555 yes
C(5) C(3) C(9) 131.4(4) . . 0_555 yes
C(7) C(3) C(8) 28.4(3) . . 0_555 yes
C(7) C(3) C(9) 56.5(2) . . 0_555 yes
C(8) C(3) C(9) 28.2(3) . . 0_555 yes
N(1) C(4) C(2) 60.6(2) . . 0_555 yes
N(1) C(4) C(3) 91.6(4) . . 0_555 yes
N(1) C(4) C(5) 27.8(3) . . 0_555 yes
N(1) C(4) C(8) 121.8(3) . . 0_555 yes
C(2) C(4) C(3) 31.0(3) . . 0_555 yes
C(2) C(4) C(5) 88.4(4) . . 0_555 yes
C(2) C(4) C(8) 61.3(2) . . 0_555 yes
C(3) C(4) C(5) 119.4(5) . . 0_555 yes
C(3) C(4) C(8) 30.3(3) . . 0_555 yes
C(5) C(4) C(8) 149.6(5) . . 0_555 yes
N(1) C(5) C(1) 31.7(2) . . 0_555 yes
N(1) C(5) C(3) 92.9(4) . . 0_555 yes
N(1) C(5) C(4) 123.1(5) . . 0_555 yes
C(1) C(5) C(3) 61.2(2) . . 0_555 yes
C(1) C(5) C(4) 91.4(4) . . 0_555 yes
C(3) C(5) C(4) 30.2(3) . . 0_555 yes
N(2) C(6) C(7) 121.7(5) . . 0_555 yes
N(2) C(6) C(8) 91.8(4) . . 0_555 yes
N(2) C(6) C(10) 30.8(3) . . 0_555 yes
C(7) C(6) C(8) 30.0(3) . . 0_555 yes
C(7) C(6) C(10) 90.9(4) . . 0_555 yes
C(8) C(6) C(10) 61.0(2) . . 0_555 yes
N(2) C(7) C(3) 122.3(3) . . 0_555 yes
N(2) C(7) C(6) 28.3(3) . . 0_555 yes
N(2) C(7) C(8) 91.4(4) . . 0_555 yes
N(2) C(7) C(9) 60.2(2) . . 0_555 yes
C(3) C(7) C(6) 150.5(5) . . 0_555 yes
C(3) C(7) C(8) 30.9(3) . . 0_555 yes
C(3) C(7) C(9) 62.0(2) . . 0_555 yes
C(6) C(7) C(8) 119.6(5) . . 0_555 yes
C(6) C(7) C(9) 88.5(4) . . 0_555 yes
C(8) C(7) C(9) 31.1(3) . . 0_555 yes
C(2) C(8) C(3) 29.0(3) . . 0_555 yes
C(2) C(8) C(4) 56.7(2) . . 0_555 yes
C(2) C(8) C(6) 128.3(3) . . 0_555 yes
C(2) C(8) C(7) 100.7(4) . . 0_555 yes
C(2) C(8) C(9) 135.1(4) . . 0_555 yes
C(2) C(8) C(10) 154.8(3) . . 0_555 yes
C(3) C(8) C(4) 27.7(3) . . 0_555 yes
C(3) C(8) C(6) 151.2(5) . . 0_555 yes
C(3) C(8) C(7) 120.8(5) . . 0_555 yes
C(3) C(8) C(9) 121.4(5) . . 0_555 yes
C(3) C(8) C(10) 151.5(5) . . 0_555 yes
C(4) C(8) C(6) 156.1(3) . . 0_555 yes
C(4) C(8) C(7) 134.5(4) . . 0_555 yes
C(4) C(8) C(9) 102.8(4) . . 0_555 yes
C(4) C(8) C(10) 130.5(4) . . 0_555 yes
C(6) C(8) C(7) 30.4(3) . . 0_555 yes
C(6) C(8) C(9) 87.5(3) . . 0_555 yes
C(6) C(8) C(10) 57.4(2) . . 0_555 yes
C(7) C(8) C(9) 117.9(5) . . 0_555 yes
C(7) C(8) C(10) 87.7(3) . . 0_555 yes
C(9) C(8) C(10) 30.1(3) . . 0_555 yes
N(2) C(9) C(3) 121.5(3) . . 0_555 yes
N(2) C(9) C(7) 60.0(2) . . 0_555 yes
N(2) C(9) C(8) 91.0(4) . . 0_555 yes
N(2) C(9) C(10) 28.4(3) . . 0_555 yes
C(3) C(9) C(7) 61.5(2) . . 0_555 yes
C(3) C(9) C(8) 30.5(3) . . 0_555 yes
C(3) C(9) C(10) 149.9(5) . . 0_555 yes
C(7) C(9) C(8) 31.0(3) . . 0_555 yes
C(7) C(9) C(10) 88.5(4) . . 0_555 yes
C(8) C(9) C(10) 119.4(6) . . 0_555 yes
N(2) C(10) C(6) 30.3(3) . . 0_555 yes
N(2) C(10) C(8) 92.0(4) . . 0_555 yes
N(2) C(10) C(9) 122.4(6) . . 0_555 yes
C(6) C(10) C(8) 61.7(2) . . 0_555 yes
C(6) C(10) C(9) 92.1(4) . . 0_555 yes
C(8) C(10) C(9) 30.4(3) . . 0_555 yes
N(3) C(11) C(12) 122.9(5) . . 0_555 yes
N(3) C(11) C(13) 92.7(3) . . 0_555 yes
N(3) C(11) C(15) 30.9(2) . . 0_555 yes
C(12) C(11) C(13) 30.2(3) . . 0_555 yes
C(12) C(11) C(15) 92.0(4) . . 0_555 yes
C(13) C(11) C(15) 61.8(2) . . 0_555 yes
N(3) C(12) C(11) 28.2(3) . . 0_555 yes
N(3) C(12) C(13) 91.3(3) . . 0_555 yes
N(3) C(12) C(14) 59.7(2) . . 0_555 yes
N(3) C(12) C(18) 122.0(3) . . 0_555 yes
C(11) C(12) C(13) 119.4(5) . . 0_555 yes
C(11) C(12) C(14) 87.9(3) . . 0_555 yes
C(11) C(12) C(18) 150.1(4) . . 0_555 yes
C(13) C(12) C(14) 31.5(3) . . 0_555 yes
C(13) C(12) C(18) 30.7(3) . . 0_555 yes
C(14) C(12) C(18) 62.3(2) . . 0_555 yes
C(11) C(13) C(12) 30.4(3) . . 0_555 yes
C(11) C(13) C(14) 87.3(3) . . 0_555 yes
C(11) C(13) C(15) 57.4(2) . . 0_555 yes
C(11) C(13) C(17) 167.9(3) . . 0_555 yes
C(11) C(13) C(18) 151.7(4) . . 0_555 yes
C(11) C(13) C(19) 125.2(3) . . 0_555 yes
C(12) C(13) C(14) 117.7(4) . . 0_555 yes
C(12) C(13) C(15) 87.8(3) . . 0_555 yes
C(12) C(13) C(17) 145.7(4) . . 0_555 yes
C(12) C(13) C(18) 121.3(4) . . 0_555 yes
C(12) C(13) C(19) 95.3(4) . . 0_555 yes
C(14) C(13) C(15) 29.9(3) . . 0_555 yes
C(14) C(13) C(17) 94.9(4) . . 0_555 yes
C(14) C(13) C(18) 121.0(4) . . 0_555 yes
C(14) C(13) C(19) 145.2(4) . . 0_555 yes
C(15) C(13) C(17) 124.0(3) . . 0_555 yes
C(15) C(13) C(18) 150.9(4) . . 0_555 yes
C(15) C(13) C(19) 168.7(3) . . 0_555 yes
C(17) C(13) C(18) 28.3(3) . . 0_555 yes
C(17) C(13) C(19) 56.3(2) . . 0_555 yes
C(18) C(13) C(19) 28.0(3) . . 0_555 yes
N(3) C(14) C(12) 60.6(2) . . 0_555 yes
N(3) C(14) C(13) 91.3(3) . . 0_555 yes
N(3) C(14) C(15) 28.2(3) . . 0_555 yes
N(3) C(14) C(18) 121.9(3) . . 0_555 yes
C(12) C(14) C(13) 30.8(3) . . 0_555 yes
C(12) C(14) C(15) 88.8(4) . . 0_555 yes
C(12) C(14) C(18) 61.3(2) . . 0_555 yes
C(13) C(14) C(15) 119.6(5) . . 0_555 yes
C(13) C(14) C(18) 30.5(2) . . 0_555 yes
C(15) C(14) C(18) 150.1(4) . . 0_555 yes
N(3) C(15) C(11) 31.2(2) . . 0_555 yes
N(3) C(15) C(13) 92.0(3) . . 0_555 yes
N(3) C(15) C(14) 122.6(5) . . 0_555 yes
C(11) C(15) C(13) 60.8(2) . . 0_555 yes
C(11) C(15) C(14) 91.3(4) . . 0_555 yes
C(13) C(15) C(14) 30.5(3) . . 0_555 yes
N(4) C(16) C(17) 122.5(5) . . 0_555 yes
N(4) C(16) C(18) 92.5(4) . . 0_555 yes
N(4) C(16) C(20) 31.1(3) . . 0_555 yes
C(17) C(16) C(18) 30.1(3) . . 0_555 yes
C(17) C(16) C(20) 91.4(4) . . 0_555 yes
C(18) C(16) C(20) 61.4(2) . . 0_555 yes
N(4) C(17) C(13) 122.4(3) . . 0_555 yes
N(4) C(17) C(16) 28.4(3) . . 0_555 yes
N(4) C(17) C(18) 91.6(4) . . 0_555 yes
N(4) C(17) C(19) 60.0(2) . . 0_555 yes
C(13) C(17) C(16) 150.8(5) . . 0_555 yes
C(13) C(17) C(18) 30.9(3) . . 0_555 yes
C(13) C(17) C(19) 62.4(2) . . 0_555 yes
C(16) C(17) C(18) 119.9(5) . . 0_555 yes
C(16) C(17) C(19) 88.4(4) . . 0_555 yes
C(18) C(17) C(19) 31.5(3) . . 0_555 yes
C(12) C(18) C(13) 28.0(2) . . 0_555 yes
C(12) C(18) C(14) 56.4(2) . . 0_555 yes
C(12) C(18) C(16) 168.6(3) . . 0_555 yes
C(12) C(18) C(17) 144.9(4) . . 0_555 yes
C(12) C(18) C(19) 95.9(4) . . 0_555 yes
C(12) C(18) C(20) 125.2(3) . . 0_555 yes
C(13) C(18) C(14) 28.5(2) . . 0_555 yes
C(13) C(18) C(16) 150.8(4) . . 0_555 yes
C(13) C(18) C(17) 120.8(5) . . 0_555 yes
C(13) C(18) C(19) 121.9(5) . . 0_555 yes
C(13) C(18) C(20) 151.9(4) . . 0_555 yes
C(14) C(18) C(16) 123.7(3) . . 0_555 yes
C(14) C(18) C(17) 94.5(4) . . 0_555 yes
C(14) C(18) C(19) 146.5(4) . . 0_555 yes
C(14) C(18) C(20) 168.8(3) . . 0_555 yes
C(16) C(18) C(17) 30.0(3) . . 0_555 yes
C(16) C(18) C(19) 87.3(3) . . 0_555 yes
C(16) C(18) C(20) 57.3(2) . . 0_555 yes
C(17) C(18) C(19) 117.3(5) . . 0_555 yes
C(17) C(18) C(20) 87.3(3) . . 0_555 yes
C(19) C(18) C(20) 30.0(3) . . 0_555 yes
N(4) C(19) C(13) 121.7(3) . . 0_555 yes
N(4) C(19) C(17) 60.4(2) . . 0_555 yes
N(4) C(19) C(18) 91.6(4) . . 0_555 yes
N(4) C(19) C(20) 27.9(3) . . 0_555 yes
C(13) C(19) C(17) 61.3(2) . . 0_555 yes
C(13) C(19) C(18) 30.1(3) . . 0_555 yes
C(13) C(19) C(20) 149.6(5) . . 0_555 yes
C(17) C(19) C(18) 31.2(3) . . 0_555 yes
C(17) C(19) C(20) 88.3(4) . . 0_555 yes
C(18) C(19) C(20) 119.5(5) . . 0_555 yes
N(4) C(20) C(16) 31.5(3) . . 0_555 yes
N(4) C(20) C(18) 92.8(4) . . 0_555 yes
N(4) C(20) C(19) 123.3(5) . . 0_555 yes
C(16) C(20) C(18) 61.3(2) . . 0_555 yes
C(16) C(20) C(19) 91.8(4) . . 0_555 yes
C(18) C(20) C(19) 30.5(3) . . 0_555 yes
N(5) C(21) C(22) 179.3(7) . . 0_555 yes
N(6) C(23) C(24) 179.4(9) . . 0_555 yes
N(6) C(24) C(23) 0.3(4) . . 0_555 yes
N(7) C(25) C(26) 179(1) . . 0_555 yes
N(7) C(26) C(25) 0.4(5) . . 0_555 yes

loop_
_geom_bond_atom_site_label_1
_geom_bond_atom_site_label_2
_geom_bond_distance
_geom_bond_site_symmetry_2
_geom_bond_publ_flag
Cu(1) F(3) 2.585(4) . yes
Cu(1) N(1) 2.055(4) . yes
Cu(1) N(2) 2.040(4) 1_455 yes
Cu(1) N(3) 2.030(4) . yes
Cu(1) N(4) 2.021(4) 4_554 yes
Cu(1) N(5) 2.399(7) . yes
P(1) F(1) 1.566(5) . yes
P(1) F(2) 1.573(5) . yes
P(1) F(3) 1.594(4) . yes
P(1) F(4) 1.558(6) . yes
P(1) F(5) 1.552(4) . yes
P(1) F(6) 1.558(6) . yes
P(2) F(7) 1.573(6) . yes
P(2) F(8) 1.513(6) . yes
P(2) F(9) 1.465(7) . yes
P(2) F(10) 1.502(6) . yes
P(2) F(11) 1.466(7) . yes
P(2) F(12) 1.528(8) . yes
F(1) F(2) 2.232(7) . yes
F(1) F(3) 2.239(6) . yes
F(1) F(5) 2.214(7) . yes
F(1) F(6) 2.205(10) . yes
F(2) F(3) 2.196(6) . yes
F(2) F(4) 2.189(9) . yes
F(2) F(6) 2.228(8) . yes
F(3) F(4) 2.191(6) . yes
F(3) F(5) 2.229(6) . yes
F(4) F(5) 2.201(8) . yes
F(4) F(6) 2.24(1) . yes
F(5) F(6) 2.223(8) . yes
F(7) F(8) 2.167(9) . yes
F(7) F(9) 2.12(1) . yes
F(7) F(11) 2.03(1) . yes
F(7) F(12) 2.185(10) . yes
F(8) F(9) 2.22(1) . yes
F(8) F(10) 2.10(1) . yes
F(8) F(12) 1.97(1) . yes
F(9) F(10) 2.12(1) . yes
F(9) F(11) 2.01(2) . yes
F(10) F(11) 2.26(1) . yes
F(10) F(12) 2.15(1) . yes
F(11) F(12) 2.23(2) . yes
N(1) C(1) 1.348(7) . yes
N(1) C(2) 2.405(6) . yes
N(1) C(4) 2.391(7) . yes
N(1) C(5) 1.331(7) . yes
N(2) C(6) 1.328(7) . yes
N(2) C(7) 2.385(7) . yes
N(2) C(9) 2.389(7) . yes
N(2) C(10) 1.347(8) . yes
N(3) C(11) 1.343(6) . yes
N(3) C(12) 2.391(6) . yes
N(3) C(14) 2.371(7) . yes
N(3) C(15) 1.330(7) . yes
N(4) C(16) 1.348(7) . yes
N(4) C(17) 2.391(7) . yes
N(4) C(19) 2.381(7) . yes
N(4) C(20) 1.333(7) . yes
N(5) C(21) 1.111(8) . yes
N(6) C(23) 1.13(1) . yes
N(6) C(24) 2.57(1) . yes
N(7) C(25) 1.14(1) . yes
N(7) C(26) 2.56(2) . yes
C(1) C(2) 1.381(7) . yes
C(1) C(3) 2.381(7) . yes
C(1) C(5) 2.285(8) . yes
C(2) C(3) 1.391(8) . yes
C(2) C(4) 2.376(9) . yes
C(2) C(8) 2.495(7) . yes
C(3) C(4) 1.376(8) . yes
C(3) C(5) 2.387(7) . yes
C(3) C(7) 2.504(8) . yes
C(3) C(8) 1.495(6) . yes
C(3) C(9) 2.516(7) . yes
C(4) C(5) 1.388(7) . yes
C(4) C(8) 2.512(7) . yes
C(6) C(7) 1.402(7) . yes
C(6) C(8) 2.408(7) . yes
C(6) C(10) 2.303(9) . yes
C(7) C(8) 1.384(8) . yes
C(7) C(9) 2.377(9) . yes
C(8) C(9) 1.391(8) . yes
C(8) C(10) 2.392(7) . yes
C(9) C(10) 1.379(7) . yes
C(11) C(12) 1.379(7) . yes
C(11) C(13) 2.373(7) . yes
C(11) C(15) 2.290(8) . yes
C(12) C(13) 1.370(7) . yes
C(12) C(14) 2.370(8) . yes
C(12) C(18) 2.495(7) . yes
C(13) C(14) 1.400(7) . yes
C(13) C(15) 2.396(7) . yes
C(13) C(17) 2.498(7) . yes
C(13) C(18) 1.492(6) . yes
C(13) C(19) 2.524(7) . yes
C(14) C(15) 1.373(7) . yes
C(14) C(18) 2.517(7) . yes
C(16) C(17) 1.378(7) . yes
C(16) C(18) 2.388(7) . yes
C(16) C(20) 2.291(9) . yes
C(17) C(18) 1.380(8) . yes
C(17) C(19) 2.370(9) . yes
C(18) C(19) 1.395(8) . yes
C(18) C(20) 2.390(7) . yes
C(19) C(20) 1.372(7) . yes
C(21) C(22) 1.49(1) . yes
C(23) C(24) 1.44(1) . yes
C(25) C(26) 1.42(1) . yes

loop_
_geom_contact_atom_site_label_1
_geom_contact_atom_site_label_2
_geom_contact_distance
_geom_contact_site_symmetry_2
Cu(1) F(3) 2.585(4) .
N(6) C(24) 2.57(1) .
N(7) C(26) 2.56(2) .
C(3) C(7) 2.504(8) .
C(3) C(9) 2.516(7) .
C(4) C(8) 2.512(7) .
C(13) C(19) 2.524(7) .
C(14) C(18) 2.517(7) .
F(2) F(11) 3.15(1) 3_765
F(5) F(5) 2.879(9) 3_765
F(5) C(16) 3.066(7) 2_755
F(6) C(22) 3.20(1) 1_565
F(8) C(21) 3.126(10) 4_654
F(9) C(24) 3.08(1) 2_854
N(2) N(4) 2.849(5) 4_654
N(2) N(3) 2.878(6) 1_655
N(2) C(11) 3.065(6) 1_655
N(4) C(1) 3.153(7) 4_555
